data_7002356
loop_
_publ_author_name
'McGinley, John'
'McKee, Vickie'
'Toftlund, Hans'
'Walsh, John M. D.'

_publ_section_title
;
 Unusual metal coordination chemistry from an amino-amide derivative of
 4-nitrophenol, a surprising ligand
;
_journal_issue 39
_journal_name_full 'Dalton Transactions'
_journal_page_first 8406
_journal_page_last 8412
_journal_paper_doi 10.1039/b905226g
_journal_year 2009
_chemical_formula_sum 'C9 H11 N3 O4'
_chemical_formula_weight 225.21
_chemical_name_systematic
;
?
;
_space_group_IT_number 15
_symmetry_cell_setting monoclinic
_symmetry_space_group_name_Hall '-C 2yc'
_symmetry_space_group_name_H-M 'C 1 2/c 1'
_atom_sites_solution_hydrogens geom
_atom_sites_solution_primary direct
_atom_sites_solution_secondary difmap
_audit_creation_method SHELXL-97
_cell_angle_alpha 90.00
_cell_angle_beta 112.5500(10)
_cell_angle_gamma 90.00
_cell_formula_units_Z 8
_cell_length_a 15.5904(13)
_cell_length_b 9.6611(8)
_cell_length_c 13.7196(11)
_cell_measurement_reflns_used 2619
_cell_measurement_temperature 150(2)
_cell_measurement_theta_max 29.80
_cell_measurement_theta_min 2.54
_cell_volume 1908.5(3)
_computing_cell_refinement 'Bruker SAINT'
_computing_data_collection 'Bruker APEX2'
_computing_data_reduction 'Bruker SAINT'
_computing_molecular_graphics 'Bruker SHELXTL'
_computing_structure_refinement 'SHELXL-97 (Sheldrick, 1997)'
_computing_structure_solution 'SHELXS-97 (Sheldrick, 1990)'
_diffrn_ambient_temperature 150(2)
_diffrn_measured_fraction_theta_full 0.999
_diffrn_measured_fraction_theta_max 0.994
_diffrn_measurement_device_type 'Bruker APEX-II CCD'
_diffrn_measurement_method '\f and \w scans'
_diffrn_radiation_monochromator graphite
_diffrn_radiation_source 'fine-focus sealed tube'
_diffrn_radiation_type MoK\a
_diffrn_radiation_wavelength 0.71073
_diffrn_reflns_av_R_equivalents 0.0359
_diffrn_reflns_av_sigmaI/netI 0.0326
_diffrn_reflns_limit_h_max 22
_diffrn_reflns_limit_h_min -22
_diffrn_reflns_limit_k_max 13
_diffrn_reflns_limit_k_min -13
_diffrn_reflns_limit_l_max 19
_diffrn_reflns_limit_l_min -19
_diffrn_reflns_number 11025
_diffrn_reflns_theta_full 27.50
_diffrn_reflns_theta_max 30.56
_diffrn_reflns_theta_min 2.54
_diffrn_standards_number 0
_exptl_absorpt_coefficient_mu 0.125
_exptl_absorpt_correction_T_max 0.9876
_exptl_absorpt_correction_T_min 0.9622
_exptl_absorpt_correction_type multi-scan
_exptl_absorpt_process_details 'SADABS v2007/2, Sheldrick, G.M., (2007)'
_exptl_crystal_colour yellow
_exptl_crystal_density_diffrn 1.568
_exptl_crystal_density_method 'not measured'
_exptl_crystal_description block
_exptl_crystal_F_000 944
_exptl_crystal_size_max 0.31
_exptl_crystal_size_mid 0.23
_exptl_crystal_size_min 0.10
_refine_diff_density_max 0.387
_refine_diff_density_min -0.456
_refine_diff_density_rms 0.061
_refine_ls_extinction_method none
_refine_ls_goodness_of_fit_ref 1.030
_refine_ls_hydrogen_treatment mixed
_refine_ls_matrix_type full
_refine_ls_number_parameters 148
_refine_ls_number_reflns 2907
_refine_ls_number_restraints 0
_refine_ls_restrained_S_all 1.030
_refine_ls_R_factor_all 0.0585
_refine_ls_R_factor_gt 0.0445
_refine_ls_shift/su_max 0.000
_refine_ls_shift/su_mean 0.000
_refine_ls_structure_factor_coef Fsqd
_refine_ls_weighting_details 'calc w=1/[\s^2^(Fo^2^)+(0.0680P)^2^+1.4649P] where P=(Fo^2^+2Fc^2^)/3'
_refine_ls_weighting_scheme calc
_refine_ls_wR_factor_gt 0.1204
_refine_ls_wR_factor_ref 0.1307
_reflns_number_gt 2314
_reflns_number_total 2907
_reflns_threshold_expression >2sigma(I)
_cod_data_source_file b905226g.txt
_cod_data_source_block Compound1(jw619)
_cod_depositor_comments
;
The following automatic conversions were performed:
'_symmetry_cell_setting' value 'Monoclinic' changed to 'monoclinic'
according to '/home/saulius/struct/CIF-dictionaries/cif_core.dic'
dictionary named 'cif_core.dic' version 2.4.1 from 2010-06-29.

Automatic conversion script
Id: cif_fix_enum 1527 2010-12-29 10:47:43Z saulius 
;
_cod_original_sg_symbol_H-M C2/c
_cod_database_code 7002356

loop_
_symmetry_equiv_pos_as_xyz
'x, y, z'
'-x, y, -z+1/2'
'x+1/2, y+1/2, z'
'-x+1/2, y+1/2, -z+1/2'
'-x, -y, -z'
'x, -y, z-1/2'
'-x+1/2, -y+1/2, -z'
'x+1/2, -y+1/2, z-1/2'

loop_
_atom_site_label
_atom_site_type_symbol
_atom_site_fract_x
_atom_site_fract_y
_atom_site_fract_z
_atom_site_U_iso_or_equiv
_atom_site_adp_type
_atom_site_occupancy
_atom_site_symmetry_multiplicity
_atom_site_calc_flag
_atom_site_refinement_flags
_atom_site_disorder_assembly
_atom_site_disorder_group
O1 O 0.04143(7) 0.88470(10) 0.14303(7) 0.0196(2) Uani 1 1 d . . .
C1 C 0.05569(9) 0.75307(13) 0.16215(10) 0.0168(3) Uani 1 1 d . . .
C2 C -0.00967(9) 0.65387(14) 0.09877(11) 0.0209(3) Uani 1 1 d . . .
H2 H -0.0643 0.6856 0.0432 0.025 Uiso 1 1 calc R . .
C3 C 0.00384(9) 0.51413(14) 0.11547(11) 0.0208(3) Uani 1 1 d . . .
H3 H -0.0416 0.4503 0.0733 0.025 Uiso 1 1 calc R . .
C4 C 0.08529(9) 0.46679(13) 0.19523(10) 0.0185(3) Uani 1 1 d . . .
N1 N 0.09990(9) 0.32042(12) 0.21432(10) 0.0233(3) Uani 1 1 d . . .
O2 O 0.04273(8) 0.23849(12) 0.15433(10) 0.0344(3) Uani 1 1 d . . .
O3 O 0.16906(8) 0.28117(11) 0.29013(9) 0.0303(3) Uani 1 1 d . . .
C5 C 0.15016(9) 0.55926(14) 0.25995(10) 0.0183(3) Uani 1 1 d . . .
H5 H 0.2050 0.5251 0.3138 0.022 Uiso 1 1 calc R . .
C6 C 0.13610(9) 0.70096(13) 0.24714(10) 0.0169(2) Uani 1 1 d . . .
C7 C 0.20238(9) 0.79002(14) 0.33127(10) 0.0173(3) Uani 1 1 d . . .
O4 O 0.27503(7) 0.74204(10) 0.39818(8) 0.0231(2) Uani 1 1 d . . .
N2 N 0.17758(8) 0.92271(12) 0.33552(9) 0.0193(2) Uani 1 1 d . . .
H2N H 0.1295(14) 0.950(2) 0.2842(16) 0.029 Uiso 1 1 d . . .
C8 C 0.23030(9) 1.01305(14) 0.42268(10) 0.0192(3) Uani 1 1 d . . .
H8A H 0.2632 1.0834 0.3975 0.023 Uiso 1 1 calc R . .
H8B H 0.2776 0.9578 0.4784 0.023 Uiso 1 1 calc R . .
C9 C 0.16809(9) 1.08536(13) 0.46913(10) 0.0191(3) Uani 1 1 d . . .
H9A H 0.2062 1.1473 0.5270 0.023 Uiso 1 1 calc R . .
H9B H 0.1221 1.1430 0.4140 0.023 Uiso 1 1 calc R . .
N3 N 0.11834(8) 0.98420(11) 0.51073(9) 0.0180(2) Uani 1 1 d . . .
H3A H 0.0818 1.0306 0.5379 0.027 Uiso 1 1 calc R . .
H3B H 0.1605 0.9321 0.5623 0.027 Uiso 1 1 calc R . .
H3C H 0.0824 0.9281 0.4574 0.027 Uiso 1 1 calc R . .

loop_
_atom_site_aniso_label
_atom_site_aniso_U_11
_atom_site_aniso_U_22
_atom_site_aniso_U_33
_atom_site_aniso_U_23
_atom_site_aniso_U_13
_atom_site_aniso_U_12
O1 0.0214(5) 0.0164(5) 0.0180(4) 0.0024(3) 0.0041(4) 0.0027(3)
C1 0.0176(6) 0.0181(6) 0.0155(5) 0.0022(4) 0.0071(5) 0.0027(4)
C2 0.0193(6) 0.0214(6) 0.0189(6) -0.0001(5) 0.0039(5) 0.0022(5)
C3 0.0184(6) 0.0220(6) 0.0211(6) -0.0011(5) 0.0065(5) -0.0010(5)
C4 0.0206(6) 0.0159(6) 0.0200(6) 0.0015(5) 0.0087(5) 0.0009(5)
N1 0.0255(6) 0.0197(6) 0.0265(6) 0.0026(5) 0.0119(5) -0.0002(4)
O2 0.0314(6) 0.0200(5) 0.0473(7) -0.0022(5) 0.0100(5) -0.0065(4)
O3 0.0369(6) 0.0224(5) 0.0283(6) 0.0076(4) 0.0088(5) 0.0061(4)
C5 0.0180(6) 0.0197(6) 0.0170(6) 0.0023(5) 0.0064(5) 0.0024(5)
C6 0.0163(6) 0.0181(6) 0.0159(6) 0.0012(4) 0.0058(5) 0.0012(4)
C7 0.0173(6) 0.0191(6) 0.0151(6) 0.0018(4) 0.0058(5) 0.0010(4)
O4 0.0194(5) 0.0208(5) 0.0223(5) 0.0007(4) 0.0005(4) 0.0041(4)
N2 0.0180(5) 0.0182(5) 0.0169(5) 0.0001(4) 0.0016(4) 0.0036(4)
C8 0.0179(6) 0.0185(6) 0.0178(6) 0.0000(5) 0.0032(5) 0.0007(5)
C9 0.0200(6) 0.0151(6) 0.0202(6) 0.0005(5) 0.0056(5) 0.0007(4)
N3 0.0168(5) 0.0168(5) 0.0179(5) -0.0004(4) 0.0037(4) 0.0007(4)

loop_
_atom_type_symbol
_atom_type_description
_atom_type_scat_dispersion_real
_atom_type_scat_dispersion_imag
_atom_type_scat_source
C C 0.0033 0.0016 'International Tables Vol C Tables 4.2.6.8 and 6.1.1.4'
H H 0.0000 0.0000 'International Tables Vol C Tables 4.2.6.8 and 6.1.1.4'
N N 0.0061 0.0033 'International Tables Vol C Tables 4.2.6.8 and 6.1.1.4'
O O 0.0106 0.0060 'International Tables Vol C Tables 4.2.6.8 and 6.1.1.4'

loop_
_geom_angle_atom_site_label_1
_geom_angle_atom_site_label_2
_geom_angle_atom_site_label_3
_geom_angle
_geom_angle_site_symmetry_1
_geom_angle_site_symmetry_3
_geom_angle_publ_flag
O1 C1 C2 120.49(12) . . ?
O1 C1 C6 122.34(12) . . ?
C2 C1 C6 117.16(12) . . ?
C3 C2 C1 122.11(12) . . ?
C2 C3 C4 119.20(13) . . ?
C5 C4 C3 120.76(12) . . ?
C5 C4 N1 119.39(12) . . ?
C3 C4 N1 119.77(12) . . ?
O3 N1 O2 122.41(13) . . ?
O3 N1 C4 118.70(12) . . ?
O2 N1 C4 118.88(12) . . ?
C4 C5 C6 120.93(12) . . ?
C5 C6 C1 119.68(12) . . ?
C5 C6 C7 116.25(11) . . ?
C1 C6 C7 123.77(12) . . ?
O4 C7 N2 121.25(12) . . ?
O4 C7 C6 121.42(12) . . ?
N2 C7 C6 117.21(11) . . ?
C7 N2 C8 121.73(11) . . ?
N2 C8 C9 111.75(11) . . ?
N3 C9 C8 111.63(11) . . ?

loop_
_geom_bond_atom_site_label_1
_geom_bond_atom_site_label_2
_geom_bond_distance
_geom_bond_site_symmetry_2
_geom_bond_publ_flag
O1 C1 1.3003(16) . ?
C1 C2 1.4259(19) . ?
C1 C6 1.4365(17) . ?
C2 C3 1.3720(19) . ?
C3 C4 1.3976(19) . ?
C4 C5 1.3858(19) . ?
C4 N1 1.4403(17) . ?
N1 O3 1.2361(16) . ?
N1 O2 1.2393(16) . ?
C5 C6 1.3869(18) . ?
C6 C7 1.4919(18) . ?
C7 O4 1.2422(15) . ?
C7 N2 1.3467(17) . ?
N2 C8 1.4537(17) . ?
C8 C9 1.5195(19) . ?
C9 N3 1.4906(17) . ?

loop_
_geom_hbond_atom_site_label_D
_geom_hbond_atom_site_label_H
_geom_hbond_atom_site_label_A
_geom_hbond_distance_DH
_geom_hbond_distance_HA
_geom_hbond_distance_DA
_geom_hbond_angle_DHA
_geom_hbond_site_symmetry_A
N2 H2N O1 0.85(2) 2.00(2) 2.7047(15) 140.2(18) .
N3 H3A O1 0.91 1.96 2.8294(15) 159.3 6_576
N3 H3B O4 0.91 1.93 2.7403(15) 147.6 7_566
N3 H3C O1 0.91 1.94 2.7474(14) 146.9 2

loop_
_cod_related_entry_id
_cod_related_entry_database
_cod_related_entry_code
1 ChemSpider 25945878
